data_7122487
loop_
_publ_author_name
'Pa\'nczyk, Katarzyna'
'\.Zelaszczyk, Dorota'
'Koczurkiewicz, Paulina'
'S\/loczy\'nska, Karolina'
'P\;ekala, El\.zbieta'
'\.Zes\/lawska, Ewa'
'Nitek, Wojciech'
'\.Zmudzki, Pawe\/l'
'Marona, Henryk'
'Waszkielewicz, Anna'

_publ_section_title
;
 Synthesis and anticonvulsant activity of phenoxyacetyl derivatives of
 amines, including aminoalkanols and amino acids.
;
_journal_issue 11
_journal_name_full MedChemComm
_journal_page_first 1933
_journal_page_last 1948
_journal_paper_doi 10.1039/c8md00430g
_journal_volume 9
_journal_year 2018
_chemical_absolute_configuration ad
_chemical_formula_moiety 'C13 H19 N O3'
_chemical_formula_sum 'C13 H19 N O3'
_chemical_formula_weight 237.29
_chemical_name_systematic
;
R-(-)-2-(2,6-dimethylphenoxy)-N-(1-hydroxypropan-2-yl)acetamide
;
_space_group_IT_number 19
_space_group_name_Hall 'P 2ac 2ab'
_space_group_name_H-M_alt 'P 21 21 21'
_symmetry_cell_setting orthorhombic
_symmetry_Int_Tables_number 19
_symmetry_space_group_name_Hall 'P 2ac 2ab'
_symmetry_space_group_name_H-M 'P 21 21 21'
_atom_sites_solution_hydrogens mixed
_audit_creation_date 2018-03-26T21:33:57-00:00
_audit_creation_method 'WinGX routine CIF_UPDATE'
_audit_update_record
;
2018-03-26 deposited with the CCDC.
2018-09-21 downloaded from the CCDC.
;
_cell_angle_alpha 90
_cell_angle_beta 90
_cell_angle_gamma 90
_cell_formula_units_Z 4
_cell_length_a 7.3307(4)
_cell_length_b 20.5418(9)
_cell_length_c 8.5970(4)
_cell_measurement_reflns_used 10755
_cell_measurement_temperature 130(2)
_cell_measurement_theta_max 71.421
_cell_measurement_theta_min 4.283
_cell_volume 1294.59(11)
_computing_cell_refinement 'CrysAlisPro 1.171.38.43 (Rigaku OD, 2015)'
_computing_data_collection 'CrysAlisPro 1.171.38.43 (Rigaku OD, 2015)'
_computing_data_reduction 'CrysAlisPro 1.171.38.43 (Rigaku OD, 2015)'
_computing_structure_refinement 'SHELXL-2013 (Sheldrick, 2013)'
_diffrn_ambient_temperature 130(2)
_diffrn_detector 'CCD plate'
_diffrn_detector_area_resol_mean 10.3756
_diffrn_measured_fraction_theta_full 0.999
_diffrn_measured_fraction_theta_max 0.995
_diffrn_measurement_device 'four-circle diffractometer'
_diffrn_measurement_device_type 'SuperNova, Dual, Cu at zero, Atlas'
_diffrn_measurement_method '\w scans'
_diffrn_orient_matrix_type 'CrysAlisPro convention (1999,Acta A55,543-557)'
_diffrn_orient_matrix_UB_11 0.0393073
_diffrn_orient_matrix_UB_12 0.0697522
_diffrn_orient_matrix_UB_13 -0.0569339
_diffrn_orient_matrix_UB_21 0.0180619
_diffrn_orient_matrix_UB_22 0.0229841
_diffrn_orient_matrix_UB_23 0.1697151
_diffrn_orient_matrix_UB_31 0.2057612
_diffrn_orient_matrix_UB_32 -0.015308
_diffrn_orient_matrix_UB_33 -0.0040796
_diffrn_radiation_monochromator mirror
_diffrn_radiation_probe x-ray
_diffrn_radiation_type CuK\a
_diffrn_radiation_wavelength 1.54184
_diffrn_reflns_av_R_equivalents 0.0581
_diffrn_reflns_av_unetI/netI 0.0204
_diffrn_reflns_Laue_measured_fraction_full 0.999
_diffrn_reflns_Laue_measured_fraction_max 0.995
_diffrn_reflns_limit_h_max 8
_diffrn_reflns_limit_h_min -8
_diffrn_reflns_limit_k_max 25
_diffrn_reflns_limit_k_min -24
_diffrn_reflns_limit_l_max 10
_diffrn_reflns_limit_l_min -10
_diffrn_reflns_number 19025
_diffrn_reflns_point_group_measured_fraction_full 0.999
_diffrn_reflns_point_group_measured_fraction_max 0.99
_diffrn_reflns_theta_full 67.684
_diffrn_reflns_theta_max 71.622
_diffrn_reflns_theta_min 4.305
_diffrn_source 'micro-focus sealed X-ray tube'
_exptl_absorpt_coefficient_mu 0.7
_exptl_absorpt_correction_T_max 0.91
_exptl_absorpt_correction_T_min 0.767
_exptl_absorpt_correction_type gaussian
_exptl_absorpt_process_details
;
        CrysAlisPro 1.171.38.43 (Rigaku Oxford Diffraction, 2015)
Numerical absorption correction based on gaussian integration over
                        a multifaceted crystal model
        Empirical absorption correction using spherical harmonics,
 implemented in SCALE3 ABSPACK scaling algorithm.
;
_exptl_crystal_density_diffrn 1.217
_exptl_crystal_description prism
_exptl_crystal_F_000 512
_exptl_crystal_size_max 0.557
_exptl_crystal_size_mid 0.267
_exptl_crystal_size_min 0.137
_refine_diff_density_max 0.621
_refine_diff_density_min -0.4
_refine_diff_density_rms 0.082
_refine_ls_abs_structure_details
;
 Flack x determined using 982 quotients [(I+)-(I-)]/[(I+)+(I-)]
 (Parsons and Flack (2004), Acta Cryst. A60, s61).
;
_refine_ls_abs_structure_Flack -0.21(11)
_refine_ls_extinction_coef 0.0067(18)
_refine_ls_extinction_expression Fc^*^=kFc[1+0.001xFc^2^\l^3^/sin(2\q)]^-1/4^
_refine_ls_extinction_method SHELXL
_refine_ls_goodness_of_fit_ref 1.073
_refine_ls_hydrogen_treatment mixed
_refine_ls_matrix_type full
_refine_ls_number_parameters 163
_refine_ls_number_reflns 2497
_refine_ls_number_restraints 0
_refine_ls_restrained_S_all 1.073
_refine_ls_R_factor_all 0.0968
_refine_ls_R_factor_gt 0.0952
_refine_ls_shift/su_max 0
_refine_ls_shift/su_mean 0
_refine_ls_structure_factor_coef Fsqd
_refine_ls_weighting_details 'w=1/[\s^2^(Fo^2^)+(0.0968P)^2^+2.5980P] where P=(Fo^2^+2Fc^2^)/3'
_refine_ls_weighting_scheme calc
_refine_ls_wR_factor_gt 0.237
_refine_ls_wR_factor_ref 0.2388
_reflns_number_gt 2452
_reflns_number_total 2497
_reflns_threshold_expression 'I > 2\s(I)'
_cod_data_source_file c8md00430g2.cif
_cod_data_source_block aw_3
_cod_depositor_comments 'Adding full bibliography for 7122487--7122489.cif.'
_cod_database_code 7122487
_shelx_estimated_absorpt_t_min 0.696
_shelx_estimated_absorpt_t_max 0.91

loop_
_symmetry_equiv_pos_as_xyz
'x, y, z'
'-x+1/2, -y, z+1/2'
'x+1/2, -y+1/2, -z'
'-x, y+1/2, -z+1/2'

loop_
_atom_site_label
_atom_site_type_symbol
_atom_site_fract_x
_atom_site_fract_y
_atom_site_fract_z
_atom_site_U_iso_or_equiv
_atom_site_adp_type
_atom_site_occupancy
_atom_site_calc_flag
O2 O 0.5057(6) 0.02312(18) 0.7825(5) 0.0421(11) Uani 1 d
O3 O 0.3010(6) 0.1702(2) 0.6546(7) 0.0595(15) Uani 1 d
O1 O -0.1469(6) 0.0645(3) 0.8118(8) 0.0626(15) Uani 1 d
C6 C 0.3327(7) 0.2372(3) 0.6639(6) 0.0331(12) Uani 1 d
N1 N 0.2134(7) 0.0553(3) 0.7560(7) 0.0474(14) Uani 1 d
C7 C 0.3595(8) 0.2690(3) 0.5248(7) 0.0439(15) Uani 1 d
C4 C 0.3904(8) 0.0649(3) 0.7458(7) 0.0396(13) Uani 1 d
C2 C 0.1219(8) -0.0026(3) 0.8134(7) 0.0380(13) Uani 1 d
H2 H 0.2056 -0.0254 0.8873 0.046 Uiso 1 calc
C5 C 0.4542(8) 0.1302(3) 0.6876(10) 0.0513(18) Uani 1 d
H5A H 0.5315 0.1514 0.7674 0.062 Uiso 1 calc
H5B H 0.5282 0.1245 0.5923 0.062 Uiso 1 calc
C1 C -0.0460(8) 0.0198(3) 0.9029(8) 0.0474(15) Uani 1 d
H1A H -0.1232 -0.0182 0.9288 0.057 Uiso 1 calc
H1B H -0.0081 0.0409 1.0013 0.057 Uiso 1 calc
C9 C 0.3776(10) 0.3644(4) 0.7090(11) 0.0567(19) Uani 1 d
H9 H 0.3952 0.4095 0.728 0.068 Uiso 1 calc
C11 C 0.3258(9) 0.2658(5) 0.8059(9) 0.065(2) Uani 1 d
C10 C 0.3490(11) 0.3275(5) 0.8254(15) 0.082(3) Uani 1 d
H10 H 0.3445 0.3456 0.9271 0.099 Uiso 1 calc
C3 C 0.0769(11) -0.0487(3) 0.6807(9) 0.0592(19) Uani 1 d
H3A H 0.1897 -0.0613 0.6272 0.089 Uiso 1 calc
H3B H -0.0048 -0.0269 0.607 0.089 Uiso 1 calc
H3C H 0.017 -0.0876 0.7221 0.089 Uiso 1 calc
C8 C 0.3853(9) 0.3419(5) 0.5491(14) 0.093(4) Uani 1 d
H8 H 0.4052 0.3709 0.4647 0.112 Uiso 1 calc
C13 C 0.3606(11) 0.2363(7) 0.3752(9) 0.105(5) Uani 1 d
H13A H 0.3827 0.2682 0.2926 0.157 Uiso 1 calc
H13B H 0.2424 0.2152 0.358 0.157 Uiso 1 calc
H13C H 0.4574 0.2034 0.3739 0.157 Uiso 1 calc
C12 C 0.2860(14) 0.2239(8) 0.9508(9) 0.125(6) Uani 1 d
H12A H 0.2693 0.1784 0.9195 0.187 Uiso 1 calc
H12B H 0.1747 0.2397 1.0015 0.187 Uiso 1 calc
H12C H 0.3886 0.2271 1.0235 0.187 Uiso 1 calc
H1N H 0.143(12) 0.087(4) 0.747(10) 0.07(3) Uiso 1 d
H1O H -0.259(17) 0.053(5) 0.781(16) 0.12(4) Uiso 1 d

loop_
_atom_site_aniso_label
_atom_site_aniso_U_11
_atom_site_aniso_U_22
_atom_site_aniso_U_33
_atom_site_aniso_U_23
_atom_site_aniso_U_13
_atom_site_aniso_U_12
O2 0.033(2) 0.0370(19) 0.057(3) 0.0086(17) -0.0052(18) 0.0030(16)
O3 0.030(2) 0.039(2) 0.109(4) 0.021(3) -0.014(3) -0.0023(18)
O1 0.035(3) 0.059(3) 0.094(4) 0.035(3) -0.008(3) -0.002(2)
C6 0.023(3) 0.042(3) 0.035(3) -0.002(2) -0.004(2) 0.000(2)
N1 0.032(3) 0.037(2) 0.073(4) 0.021(3) -0.008(3) -0.005(2)
C7 0.021(3) 0.064(4) 0.046(3) 0.020(3) -0.003(2) -0.003(3)
C4 0.032(3) 0.037(3) 0.050(3) 0.005(2) -0.008(2) -0.003(2)
C2 0.035(3) 0.035(3) 0.044(3) 0.011(2) -0.006(2) -0.006(2)
C5 0.030(3) 0.032(3) 0.092(5) 0.020(3) -0.004(3) 0.001(2)
C1 0.033(3) 0.057(4) 0.053(4) 0.022(3) -0.008(3) -0.002(3)
C9 0.040(4) 0.049(4) 0.081(6) -0.011(4) -0.009(4) 0.001(3)
C11 0.033(3) 0.104(6) 0.058(4) -0.037(4) -0.012(3) 0.014(4)
C10 0.045(5) 0.083(6) 0.119(8) -0.032(7) -0.018(5) 0.007(4)
C3 0.067(5) 0.060(4) 0.050(4) 0.002(3) 0.002(4) -0.018(4)
C8 0.020(3) 0.114(8) 0.146(10) 0.092(8) -0.009(4) 0.009(4)
C13 0.037(4) 0.238(14) 0.039(4) -0.015(6) 0.002(3) 0.000(6)
C12 0.058(5) 0.282(18) 0.034(4) 0.001(6) 0.012(4) 0.033(8)

loop_
_atom_type_symbol
_atom_type_description
_atom_type_scat_dispersion_real
_atom_type_scat_dispersion_imag
_atom_type_scat_source
C C 0.0181 0.0091 'International Tables Vol C Tables 4.2.6.8 and 6.1.1.4'
H H 0 0 'International Tables Vol C Tables 4.2.6.8 and 6.1.1.4'
N N 0.0311 0.018 'International Tables Vol C Tables 4.2.6.8 and 6.1.1.4'
O O 0.0492 0.0322 'International Tables Vol C Tables 4.2.6.8 and 6.1.1.4'

loop_
_exptl_crystal_face_index_h
_exptl_crystal_face_index_k
_exptl_crystal_face_index_l
_exptl_crystal_face_perp_dist
0 -6 -5 0.0631
0 6 5 0.0742
0 1 0 0.0879
0 -1 0 0.1527
-4 1 3 0.1946
3 -1 1 0.226
0 -1 1 0.0939
0 1 -1 0.1051
1 -8 4 0.088

loop_
_geom_angle_atom_site_label_1
_geom_angle_atom_site_label_2
_geom_angle_atom_site_label_3
_geom_angle
C6 O3 C5 115.2(5)
C11 C6 C7 125.6(6)
C11 C6 O3 118.1(6)
C7 C6 O3 116.2(5)
C4 N1 C2 126.9(5)
C6 C7 C13 123.5(8)
C6 C7 C8 111.4(7)
C13 C7 C8 125.2(8)
O2 C4 N1 123.3(5)
O2 C4 C5 119.2(5)
N1 C4 C5 117.5(5)
N1 C2 C3 110.8(5)
N1 C2 C1 107.3(5)
C3 C2 C1 113.1(5)
O3 C5 C4 109.6(5)
O1 C1 C2 109.8(5)
C10 C9 C8 124.2(8)
C10 C11 C6 122.5(10)
C10 C11 C12 117.9(10)
C6 C11 C12 119.6(8)
C9 C10 C11 120.3(10)
C9 C8 C7 116.0(7)

loop_
_geom_bond_atom_site_label_1
_geom_bond_atom_site_label_2
_geom_bond_distance
O2 C4 1.245(7)
O3 C6 1.398(7)
O3 C5 1.419(7)
O1 C1 1.414(7)
C6 C11 1.356(9)
C6 C7 1.377(8)
N1 C4 1.315(8)
N1 C2 1.452(7)
C7 C13 1.451(12)
C7 C8 1.524(13)
C4 C5 1.507(8)
C2 C3 1.520(9)
C2 C1 1.522(9)
C9 C10 1.272(14)
C9 C8 1.451(15)
C11 C10 1.291(13)
C11 C12 1.541(15)

loop_
_geom_hbond_atom_site_label_D
_geom_hbond_atom_site_label_H
_geom_hbond_atom_site_label_A
_geom_hbond_distance_DH
_geom_hbond_distance_HA
_geom_hbond_distance_DA
_geom_hbond_angle_DHA
_geom_hbond_site_symmetry_A
N1 H1N O1 0.84(8) 2.25(9) 2.691(7) 113(7) .
O1 H1O O2 0.89(13) 1.83(12) 2.697(6) 163(12) 1_455
C9 H9 O2 0.95 2.45 3.372(8) 164.8 4_656
N1 H1N O1 0.84(8) 2.25(9) 2.691(7) 113(7) .
O1 H1O O2 0.89(13) 1.83(12) 2.697(6) 163(12) 1_455
N1 H1N O3 0.84(8) 2.20(9) 2.596(6) 109(7) .
